data_2106294
loop_
_publ_author_name
'Drew, M.G.B.'
'Tomkins, I.B.'

_publ_section_title
;
 The crystal and molecular structure of molybdenum(V) oxabromide
;
_journal_name_full 'Acta Crystallographica B (24,1968-38,1982)'
_journal_page_first 1161
_journal_page_last 1165
_journal_volume 26
_journal_year 1970
_chemical_formula_sum 'Br3 Mo O'
_chemical_name_systematic 'Mo O Br3'
_space_group_IT_number 136
_symmetry_space_group_name_Hall '-P 4n 2n'
_symmetry_space_group_name_H-M 'P 42/m n m'
_cell_angle_alpha 90
_cell_angle_beta 90
_cell_angle_gamma 90
_cell_formula_units_Z 4
_cell_length_a 11.36
_cell_length_b 11.36
_cell_length_c 3.948
_cell_volume 509.488
_citation_journal_id_ASTM ACBCAR
_cod_data_source_file Drew_ACBCAR_1970_1775.cif
_cod_data_source_block Br3Mo1O1
_cod_original_cell_volume 509.4878
_cod_original_formula_sum 'Br3 Mo1 O1'
_cod_database_code 2106294

loop_
_symmetry_equiv_pos_as_xyz
x,y,z
-y+1/2,x+1/2,z+1/2
-x,-y,z
y+1/2,-x+1/2,z+1/2
x+1/2,-y+1/2,-z+1/2
y,x,-z
-x+1/2,y+1/2,-z+1/2
-y,-x,-z
-x,-y,-z
y-1/2,-x-1/2,-z-1/2
x,y,-z
-y-1/2,x-1/2,-z-1/2
-x-1/2,y-1/2,z-1/2
-y,-x,z
x-1/2,-y-1/2,z-1/2
y,x,z

loop_
_atom_site_label
_atom_site_type_symbol
_atom_site_fract_x
_atom_site_fract_y
_atom_site_fract_z
_atom_site_occupancy
_atom_site_U_iso_or_equiv
Mo1 Mo+5 0.1201 0.1201 0.0846 0.5 0.0
Br2 Br-1 0.33 0.1088 0 1 0.0
Br1 Br-1 0.1075 -0.1075 0 1 0.0
O1 O-2 0.1099 0.1099 0.5 1 0.0
